data_7227140
loop_
_publ_author_name
'Gu, Jin-Zhong'
'Liang, Xiao-Xiao'
'Cui, Yan-Hui'
'Wu, Jiang'
'Kirillov, Alexander M.'

_publ_section_title
;
 Exploring 4-(3-carboxyphenyl)picolinic acid as a semirigid building block
 for the hydrothermal self-assembly of diverse metal--organic and
 supramolecular networks
;
_journal_issue 1
_journal_name_full CrystEngComm
_journal_page_first 117
_journal_paper_doi 10.1039/C6CE02115H
_journal_volume 19
_journal_year 2017
_chemical_formula_sum 'C23 H19 Co N3 O6'
_chemical_formula_weight 492.34
_space_group_crystal_system monoclinic
_space_group_IT_number 14
_space_group_name_Hall '-P 2yn'
_space_group_name_H-M_alt 'P 1 21/n 1'
_symmetry_space_group_name_Hall '-P 2yn'
_symmetry_space_group_name_H-M 'P 1 21/n 1'
_atom_sites_solution_hydrogens mixed
_audit_creation_method SHELXL-2014/7
_audit_update_record
;
2016-11-11 deposited with the CCDC.
2016-11-21 downloaded from the CCDC.
;
_cell_angle_alpha 90
_cell_angle_beta 97.349(6)
_cell_angle_gamma 90
_cell_formula_units_Z 4
_cell_length_a 11.4833(8)
_cell_length_b 12.8687(6)
_cell_length_c 15.1022(8)
_cell_measurement_reflns_used 7838
_cell_measurement_temperature 293(2)
_cell_measurement_theta_max 25.048
_cell_measurement_theta_min 3.441
_cell_volume 2213.4(2)
_computing_cell_refinement 'Bruker SAINT'
_computing_data_collection 'Bruker APEX2'
_computing_data_reduction 'Bruker SAINT'
_computing_molecular_graphics 'Bruker SHELXTL'
_computing_publication_material 'Bruker SHELXTL'
_computing_structure_refinement 'SHELXL-2014/7 (Sheldrick, 2014)'
_computing_structure_solution 'SHELXL-2014/7 (Sheldrick, 2014)'
_diffrn_ambient_temperature 293(2)
_diffrn_measured_fraction_theta_full 0.998
_diffrn_measured_fraction_theta_max 0.998
_diffrn_measurement_device_type 'Bruker APE-II CCD'
_diffrn_measurement_method '\f and \w scans'
_diffrn_radiation_type MoK\a
_diffrn_radiation_wavelength 0.71073
_diffrn_reflns_av_R_equivalents 0.0356
_diffrn_reflns_av_unetI/netI 0.0633
_diffrn_reflns_Laue_measured_fraction_full 0.998
_diffrn_reflns_Laue_measured_fraction_max 0.998
_diffrn_reflns_limit_h_max 13
_diffrn_reflns_limit_h_min -7
_diffrn_reflns_limit_k_max 15
_diffrn_reflns_limit_k_min -14
_diffrn_reflns_limit_l_max 17
_diffrn_reflns_limit_l_min -18
_diffrn_reflns_number 7838
_diffrn_reflns_point_group_measured_fraction_full 0.998
_diffrn_reflns_point_group_measured_fraction_max 0.998
_diffrn_reflns_theta_full 25.048
_diffrn_reflns_theta_max 25.048
_diffrn_reflns_theta_min 3.441
_diffrn_source 'fine-focus sealed tube'
_exptl_absorpt_coefficient_mu 0.820
_exptl_absorpt_correction_type multi-scan
_exptl_crystal_colour pink
_exptl_crystal_density_diffrn 1.477
_exptl_crystal_description block
_exptl_crystal_F_000 1012
_exptl_crystal_size_max 0.280
_exptl_crystal_size_mid 0.260
_exptl_crystal_size_min 0.240
_exptl_transmission_factor_max 0.821
_exptl_transmission_factor_min 0.795
_refine_diff_density_max 0.250
_refine_diff_density_min -0.241
_refine_diff_density_rms 0.058
_refine_ls_extinction_method none
_refine_ls_goodness_of_fit_ref 1.001
_refine_ls_hydrogen_treatment mixed
_refine_ls_matrix_type full
_refine_ls_number_parameters 306
_refine_ls_number_reflns 3925
_refine_ls_number_restraints 7
_refine_ls_restrained_S_all 1.004
_refine_ls_R_factor_all 0.0752
_refine_ls_R_factor_gt 0.0478
_refine_ls_shift/su_max 0.001
_refine_ls_shift/su_mean 0.000
_refine_ls_structure_factor_coef Fsqd
_refine_ls_weighting_details 'w=1/[\s^2^(Fo^2^)+(0.0228P)^2^+1.8535P] where P=(Fo^2^+2Fc^2^)/3'
_refine_ls_weighting_scheme calc
_refine_ls_wR_factor_gt 0.0865
_refine_ls_wR_factor_ref 0.1006
_reflns_Friedel_coverage 0.000
_reflns_number_gt 2799
_reflns_number_total 3925
_reflns_threshold_expression 'I > 2\s(I)'
_cod_data_source_file c6ce02115h1.cif
_cod_data_source_block compound_5
_cod_depositor_comments 'Adding full bibliography for 7227139--7227149.cif.'
_cod_database_code 7227140
_shelx_space_group_comment
;
The symmetry employed for this shelxl refinement is uniquely defined
by the following loop, which should always be used as a source of
symmetry information in preference to the above space-group names.
They are only intended as comments.
;
_shelx_estimated_absorpt_t_min 0.803
_shelx_estimated_absorpt_t_max 0.827

loop_
_space_group_symop_operation_xyz
'x, y, z'
'-x+1/2, y+1/2, -z+1/2'
'-x, -y, -z'
'x-1/2, -y-1/2, z-1/2'

loop_
_atom_site_label
_atom_site_type_symbol
_atom_site_fract_x
_atom_site_fract_y
_atom_site_fract_z
_atom_site_U_iso_or_equiv
_atom_site_adp_type
_atom_site_occupancy
_atom_site_site_symmetry_order
_atom_site_calc_flag
_atom_site_refinement_flags_posn
_atom_site_refinement_flags_adp
Co1 Co 0.22024(4) 0.51497(3) 0.35740(3) 0.03838(16) Uani 1 1 d . .
N1 N 0.3386(2) 0.6423(2) 0.37519(18) 0.0377(7) Uani 1 1 d . .
N2 N 0.0935(3) 0.4036(2) 0.38197(18) 0.0423(7) Uani 1 1 d . .
N3 N 0.0615(3) 0.6043(2) 0.35245(19) 0.0447(8) Uani 1 1 d . .
O1 O 0.2815(2) 0.50616(18) 0.49340(15) 0.0468(6) Uani 1 1 d . U
O2 O 0.4239(2) 0.5585(2) 0.59665(16) 0.0570(7) Uani 1 1 d . .
O3 O 0.6912(2) 0.97286(17) 0.71726(15) 0.0425(6) Uani 1 1 d . .
O4 O 0.8433(3) 1.0598(2) 0.67522(18) 0.0730(9) Uani 1 1 d . .
O5 O 0.3470(3) 0.3972(2) 0.3426(2) 0.0492(7) Uani 1 1 d . .
O6 O 0.5713(3) 0.5526(3) 0.2446(2) 0.1003(12) Uani 1 1 d . .
H3W H 0.5401 0.5258 0.1953 0.120 Uiso 1 1 d R U
H4W H 0.5767 0.5293 0.2971 0.120 Uiso 1 1 d R U
C1 C 0.3660(3) 0.5634(3) 0.5210(2) 0.0431(7) Uani 1 1 d . U
C2 C 0.3977(3) 0.6471(2) 0.4583(2) 0.0359(8) Uani 1 1 d . .
C3 C 0.3618(3) 0.7153(3) 0.3175(2) 0.0471(10) Uani 1 1 d . .
H3 H 0.3223 0.7129 0.2598 0.057 Uiso 1 1 calc R U
C4 C 0.4417(3) 0.7944(3) 0.3390(2) 0.0439(9) Uani 1 1 d . .
H4 H 0.4537 0.8443 0.2966 0.053 Uiso 1 1 calc R U
C5 C 0.5039(3) 0.7995(2) 0.4238(2) 0.0357(8) Uani 1 1 d . .
C6 C 0.4790(3) 0.7225(2) 0.4836(2) 0.0401(9) Uani 1 1 d . .
H6 H 0.5183 0.7224 0.5414 0.048 Uiso 1 1 calc R U
C7 C 0.5945(3) 0.8800(2) 0.4498(2) 0.0390(8) Uani 1 1 d . .
C8 C 0.6262(3) 0.9073(2) 0.5387(2) 0.0361(8) Uani 1 1 d . .
H8 H 0.5872 0.8769 0.5824 0.043 Uiso 1 1 calc R U
C9 C 0.7145(3) 0.9787(2) 0.5636(2) 0.0389(8) Uani 1 1 d . .
C10 C 0.7521(3) 1.0058(3) 0.6594(2) 0.0420(9) Uani 1 1 d . .
C11 C 0.7721(4) 1.0227(3) 0.4976(3) 0.0616(12) Uani 1 1 d . .
H11 H 0.8328 1.0696 0.5136 0.074 Uiso 1 1 calc R U
C12 C 0.7416(4) 0.9987(3) 0.4090(3) 0.0728(14) Uani 1 1 d . .
H12 H 0.7805 1.0294 0.3654 0.087 Uiso 1 1 calc R U
C13 C 0.6523(4) 0.9280(3) 0.3858(3) 0.0594(12) Uani 1 1 d . .
H13 H 0.6304 0.9123 0.3258 0.071 Uiso 1 1 calc R U
C14 C 0.1181(4) 0.3049(3) 0.4055(2) 0.0550(11) Uani 1 1 d . .
H14 H 0.1960 0.2834 0.4133 0.066 Uiso 1 1 calc R U
C15 C 0.0324(5) 0.2346(3) 0.4185(3) 0.0744(14) Uani 1 1 d . .
H15 H 0.0518 0.1668 0.4357 0.089 Uiso 1 1 calc R U
C16 C -0.0829(5) 0.2662(4) 0.4057(4) 0.0940(18) Uani 1 1 d . .
H16 H -0.1427 0.2188 0.4112 0.113 Uiso 1 1 calc R U
C17 C -0.1091(4) 0.3679(3) 0.3847(3) 0.0740(14) Uani 1 1 d . .
H17 H -0.1865 0.3908 0.3774 0.089 Uiso 1 1 calc R U
C18 C -0.0184(3) 0.4360(3) 0.3745(2) 0.0440(9) Uani 1 1 d . .
C19 C -0.0367(3) 0.5481(3) 0.3551(2) 0.0417(9) Uani 1 1 d . .
C20 C -0.1469(4) 0.5925(3) 0.3414(3) 0.0664(12) Uani 1 1 d . .
H20 H -0.2136 0.5524 0.3449 0.080 Uiso 1 1 calc R U
C21 C -0.1566(4) 0.6972(4) 0.3227(3) 0.0834(15) Uani 1 1 d . .
H21 H -0.2301 0.7284 0.3122 0.100 Uiso 1 1 calc R U
C22 C -0.0573(4) 0.7547(3) 0.3196(4) 0.0832(16) Uani 1 1 d . .
H22 H -0.0620 0.8255 0.3076 0.100 Uiso 1 1 calc R U
C23 C 0.0499(4) 0.7057(3) 0.3348(3) 0.0665(13) Uani 1 1 d . .
H23 H 0.1175 0.7450 0.3327 0.080 Uiso 1 1 calc R U
H1W H 0.355(4) 0.401(3) 0.282(3) 0.097(18) Uiso 1 1 d . .
H2W H 0.419(4) 0.410(3) 0.364(3) 0.086(17) Uiso 1 1 d . .

loop_
_atom_site_aniso_label
_atom_site_aniso_U_11
_atom_site_aniso_U_22
_atom_site_aniso_U_33
_atom_site_aniso_U_23
_atom_site_aniso_U_13
_atom_site_aniso_U_12
Co1 0.0398(3) 0.0350(3) 0.0378(3) 0.0029(2) -0.0045(2) -0.0047(2)
N1 0.0386(17) 0.0384(16) 0.0344(17) 0.0040(14) -0.0026(14) -0.0051(13)
N2 0.054(2) 0.0366(16) 0.0351(18) 0.0009(14) -0.0004(15) -0.0067(15)
N3 0.0461(19) 0.0374(16) 0.050(2) 0.0025(15) 0.0047(15) -0.0038(14)
O1 0.0482(14) 0.0531(14) 0.0369(13) 0.0077(11) -0.0037(10) -0.0162(11)
O2 0.0612(18) 0.0662(17) 0.0382(15) 0.0171(13) -0.0142(13) -0.0221(14)
O3 0.0481(15) 0.0429(14) 0.0341(14) 0.0028(11) -0.0038(12) -0.0095(12)
O4 0.072(2) 0.096(2) 0.0481(18) -0.0007(16) -0.0041(15) -0.0473(18)
O5 0.0455(18) 0.0483(16) 0.0509(19) 0.0057(14) -0.0056(15) 0.0040(13)
O6 0.095(3) 0.135(3) 0.075(2) 0.040(2) 0.025(2) 0.002(2)
C1 0.0439(17) 0.0482(17) 0.0353(16) 0.0062(14) -0.0027(14) -0.0088(13)
C2 0.040(2) 0.0342(18) 0.031(2) 0.0015(16) -0.0019(16) -0.0013(16)
C3 0.054(3) 0.049(2) 0.034(2) 0.0036(18) -0.0089(18) -0.0092(19)
C4 0.055(2) 0.042(2) 0.034(2) 0.0092(17) 0.0006(18) -0.0067(18)
C5 0.043(2) 0.0316(18) 0.032(2) 0.0012(16) 0.0022(16) -0.0014(16)
C6 0.049(2) 0.0377(19) 0.031(2) 0.0022(16) -0.0058(17) -0.0086(17)
C7 0.050(2) 0.0312(18) 0.035(2) 0.0034(16) 0.0003(17) -0.0047(16)
C8 0.044(2) 0.0304(17) 0.033(2) 0.0055(15) 0.0024(16) -0.0036(16)
C9 0.049(2) 0.0303(17) 0.036(2) 0.0030(16) -0.0013(17) -0.0085(16)
C10 0.050(2) 0.0355(19) 0.038(2) 0.0017(17) -0.0051(18) -0.0081(17)
C11 0.079(3) 0.059(3) 0.045(3) 0.002(2) 0.003(2) -0.036(2)
C12 0.102(4) 0.073(3) 0.045(3) 0.004(2) 0.015(2) -0.049(3)
C13 0.083(3) 0.060(3) 0.035(2) 0.0009(19) 0.007(2) -0.028(2)
C14 0.075(3) 0.041(2) 0.048(3) 0.0031(19) 0.002(2) -0.003(2)
C15 0.101(4) 0.042(2) 0.084(4) 0.012(2) 0.026(3) -0.013(3)
C16 0.096(4) 0.052(3) 0.143(5) 0.006(3) 0.053(4) -0.026(3)
C17 0.066(3) 0.060(3) 0.104(4) -0.003(3) 0.041(3) -0.014(2)
C18 0.052(2) 0.042(2) 0.040(2) -0.0059(17) 0.0154(19) -0.0121(19)
C19 0.044(2) 0.046(2) 0.036(2) -0.0015(17) 0.0081(17) -0.0035(18)
C20 0.043(3) 0.065(3) 0.092(4) 0.005(3) 0.014(2) -0.004(2)
C21 0.055(3) 0.072(3) 0.123(5) 0.024(3) 0.009(3) 0.019(3)
C22 0.067(3) 0.053(3) 0.131(5) 0.025(3) 0.014(3) 0.016(3)
C23 0.060(3) 0.043(2) 0.097(4) 0.017(2) 0.011(3) -0.003(2)

loop_
_atom_type_symbol
_atom_type_description
_atom_type_scat_dispersion_real
_atom_type_scat_dispersion_imag
_atom_type_scat_source
C C 0.0033 0.0016 'International Tables Vol C Tables 4.2.6.8 and 6.1.1.4'
H H 0.0000 0.0000 'International Tables Vol C Tables 4.2.6.8 and 6.1.1.4'
Co Co 0.3494 0.9721 'International Tables Vol C Tables 4.2.6.8 and 6.1.1.4'
N N 0.0061 0.0033 'International Tables Vol C Tables 4.2.6.8 and 6.1.1.4'
O O 0.0106 0.0060 'International Tables Vol C Tables 4.2.6.8 and 6.1.1.4'

loop_
_geom_angle_atom_site_label_1
_geom_angle_atom_site_label_2
_geom_angle_atom_site_label_3
_geom_angle
_geom_angle_site_symmetry_1
_geom_angle_site_symmetry_3
O1 Co1 O3 169.46(10) . 4_575
O1 Co1 N2 86.75(10) . .
O3 Co1 N2 101.73(10) 4_575 .
O1 Co1 N1 77.74(10) . .
O3 Co1 N1 94.95(10) 4_575 .
N2 Co1 N1 161.23(11) . .
O1 Co1 O5 85.18(11) . .
O3 Co1 O5 88.28(11) 4_575 .
N2 Co1 O5 91.78(11) . .
N1 Co1 O5 97.30(11) . .
O1 Co1 N3 103.95(11) . .
O3 Co1 N3 84.29(10) 4_575 .
N2 Co1 N3 76.59(11) . .
N1 Co1 N3 96.79(11) . .
O5 Co1 N3 164.58(11) . .
C3 N1 C2 117.2(3) . .
C3 N1 Co1 129.8(2) . .
C2 N1 Co1 113.0(2) . .
C18 N2 C14 118.9(3) . .
C18 N2 Co1 116.7(2) . .
C14 N2 Co1 124.4(3) . .
C23 N3 C19 118.0(3) . .
C23 N3 Co1 126.3(3) . .
C19 N3 Co1 115.0(2) . .
C1 O1 Co1 116.6(2) . .
C10 O3 Co1 129.9(2) . 4_676
Co1 O5 H1W 103(3) . .
Co1 O5 H2W 117(3) . .
H1W O5 H2W 98(4) . .
H3W O6 H4W 130.4 . .
O2 C1 O1 125.3(3) . .
O2 C1 C2 117.8(3) . .
O1 C1 C2 116.9(3) . .
N1 C2 C6 122.5(3) . .
N1 C2 C1 114.7(3) . .
C6 C2 C1 122.8(3) . .
N1 C3 C4 123.3(3) . .
N1 C3 H3 118.4 . .
C4 C3 H3 118.4 . .
C5 C4 C3 120.1(3) . .
C5 C4 H4 120.0 . .
C3 C4 H4 120.0 . .
C4 C5 C6 116.1(3) . .
C4 C5 C7 122.6(3) . .
C6 C5 C7 121.2(3) . .
C2 C6 C5 120.8(3) . .
C2 C6 H6 119.6 . .
C5 C6 H6 119.6 . .
C13 C7 C8 118.1(3) . .
C13 C7 C5 120.5(3) . .
C8 C7 C5 121.4(3) . .
C9 C8 C7 121.5(3) . .
C9 C8 H8 119.3 . .
C7 C8 H8 119.3 . .
C8 C9 C11 118.5(3) . .
C8 C9 C10 121.8(3) . .
C11 C9 C10 119.6(3) . .
O4 C10 O3 125.4(3) . .
O4 C10 C9 116.3(3) . .
O3 C10 C9 118.3(3) . .
C12 C11 C9 121.4(4) . .
C12 C11 H11 119.3 . .
C9 C11 H11 119.3 . .
C11 C12 C13 119.0(4) . .
C11 C12 H12 120.5 . .
C13 C12 H12 120.5 . .
C12 C13 C7 121.5(4) . .
C12 C13 H13 119.3 . .
C7 C13 H13 119.3 . .
N2 C14 C15 122.3(4) . .
N2 C14 H14 118.9 . .
C15 C14 H14 118.9 . .
C14 C15 C16 118.8(4) . .
C14 C15 H15 120.6 . .
C16 C15 H15 120.6 . .
C17 C16 C15 119.6(4) . .
C17 C16 H16 120.2 . .
C15 C16 H16 120.2 . .
C16 C17 C18 118.9(5) . .
C16 C17 H17 120.5 . .
C18 C17 H17 120.5 . .
N2 C18 C17 121.4(4) . .
N2 C18 C19 115.4(3) . .
C17 C18 C19 123.2(4) . .
N3 C19 C20 122.0(3) . .
N3 C19 C18 115.5(3) . .
C20 C19 C18 122.4(4) . .
C19 C20 C21 118.9(4) . .
C19 C20 H20 120.5 . .
C21 C20 H20 120.5 . .
C22 C21 C20 119.4(4) . .
C22 C21 H21 120.3 . .
C20 C21 H21 120.3 . .
C21 C22 C23 118.7(4) . .
C21 C22 H22 120.7 . .
C23 C22 H22 120.7 . .
N3 C23 C22 123.0(4) . .
N3 C23 H23 118.5 . .
C22 C23 H23 118.5 . .

loop_
_geom_bond_atom_site_label_1
_geom_bond_atom_site_label_2
_geom_bond_distance
_geom_bond_site_symmetry_2
Co1 O1 2.087(2) .
Co1 O3 2.106(2) 4_575
Co1 N2 2.109(3) .
Co1 N1 2.124(3) .
Co1 O5 2.133(3) .
Co1 N3 2.148(3) .
N1 C3 1.332(4) .
N1 C2 1.350(4) .
N2 C18 1.342(4) .
N2 C14 1.339(4) .
N3 C23 1.335(4) .
N3 C19 1.344(4) .
O1 C1 1.246(4) .
O2 C1 1.248(4) .
O3 C10 1.260(4) .
O3 Co1 2.106(2) 4_676
O4 C10 1.255(4) .
O5 H1W 0.93(5) .
O5 H2W 0.87(5) .
O6 H3W 0.8565 .
O6 H4W 0.8434 .
C1 C2 1.510(5) .
C2 C6 1.367(4) .
C3 C4 1.380(5) .
C3 H3 0.9300 .
C4 C5 1.385(4) .
C4 H4 0.9300 .
C5 C6 1.396(4) .
C5 C7 1.485(4) .
C6 H6 0.9300 .
C7 C13 1.386(5) .
C7 C8 1.389(4) .
C8 C9 1.384(4) .
C8 H8 0.9300 .
C9 C11 1.386(5) .
C9 C10 1.498(4) .
C11 C12 1.374(5) .
C11 H11 0.9300 .
C12 C13 1.382(5) .
C12 H12 0.9300 .
C13 H13 0.9300 .
C14 C15 1.369(5) .
C14 H14 0.9300 .
C15 C16 1.374(6) .
C15 H15 0.9300 .
C16 C17 1.371(6) .
C16 H16 0.9300 .
C17 C18 1.385(5) .
C17 H17 0.9300 .
C18 C19 1.483(5) .
C19 C20 1.380(5) .
C20 C21 1.379(6) .
C20 H20 0.9300 .
C21 C22 1.365(6) .
C21 H21 0.9300 .
C22 C23 1.376(6) .
C22 H22 0.9300 .
C23 H23 0.9300 .

loop_
_geom_hbond_atom_site_label_D
_geom_hbond_atom_site_label_H
_geom_hbond_atom_site_label_A
_geom_hbond_distance_DH
_geom_hbond_distance_HA
_geom_hbond_distance_DA
_geom_hbond_angle_DHA
_geom_hbond_site_symmetry_A
O5 H1W O4 0.93(5) 1.68(5) 2.583(4) 162(4) 4_575
O5 H2W O2 0.87(5) 1.87(5) 2.733(4) 177(4) 3_666
O6 H3W O4 0.86 2.50 3.057(5) 123.7 4_575
O6 H4W O2 0.84 1.96 2.787(4) 165.0 3_666

loop_
_geom_torsion_atom_site_label_1
_geom_torsion_atom_site_label_2
_geom_torsion_atom_site_label_3
_geom_torsion_atom_site_label_4
_geom_torsion
_geom_torsion_site_symmetry_1
Co1 O1 C1 O2 -169.8(3) .
Co1 O1 C1 C2 12.2(4) .
C3 N1 C2 C6 -0.5(5) .
Co1 N1 C2 C6 179.4(3) .
C3 N1 C2 C1 179.0(3) .
Co1 N1 C2 C1 -1.2(4) .
O2 C1 C2 N1 174.5(3) .
O1 C1 C2 N1 -7.3(5) .
O2 C1 C2 C6 -6.0(5) .
O1 C1 C2 C6 172.2(3) .
C2 N1 C3 C4 -0.4(5) .
Co1 N1 C3 C4 179.7(3) .
N1 C3 C4 C5 1.2(6) .
C3 C4 C5 C6 -1.0(5) .
C3 C4 C5 C7 177.4(3) .
N1 C2 C6 C5 0.7(5) .
C1 C2 C6 C5 -178.8(3) .
C4 C5 C6 C2 0.1(5) .
C7 C5 C6 C2 -178.3(3) .
C4 C5 C7 C13 -24.5(5) .
C6 C5 C7 C13 153.8(4) .
C4 C5 C7 C8 157.4(3) .
C6 C5 C7 C8 -24.3(5) .
C13 C7 C8 C9 -1.3(5) .
C5 C7 C8 C9 176.9(3) .
C7 C8 C9 C11 -0.4(5) .
C7 C8 C9 C10 -177.8(3) .
Co1 O3 C10 O4 -4.3(6) 4_676
Co1 O3 C10 C9 175.4(2) 4_676
C8 C9 C10 O4 170.3(3) .
C11 C9 C10 O4 -7.2(5) .
C8 C9 C10 O3 -9.4(5) .
C11 C9 C10 O3 173.1(3) .
C8 C9 C11 C12 1.4(6) .
C10 C9 C11 C12 178.9(4) .
C9 C11 C12 C13 -0.7(7) .
C11 C12 C13 C7 -1.1(7) .
C8 C7 C13 C12 2.0(6) .
C5 C7 C13 C12 -176.1(4) .
C18 N2 C14 C15 2.9(5) .
Co1 N2 C14 C15 -178.2(3) .
N2 C14 C15 C16 0.9(7) .
C14 C15 C16 C17 -3.2(8) .
C15 C16 C17 C18 1.7(8) .
C14 N2 C18 C17 -4.5(5) .
Co1 N2 C18 C17 176.6(3) .
C14 N2 C18 C19 175.5(3) .
Co1 N2 C18 C19 -3.4(4) .
C16 C17 C18 N2 2.2(7) .
C16 C17 C18 C19 -177.8(4) .
C23 N3 C19 C20 -0.9(5) .
Co1 N3 C19 C20 -171.9(3) .
C23 N3 C19 C18 179.7(3) .
Co1 N3 C19 C18 8.8(4) .
N2 C18 C19 N3 -3.7(5) .
C17 C18 C19 N3 176.3(4) .
N2 C18 C19 C20 177.0(4) .
C17 C18 C19 C20 -3.1(6) .
N3 C19 C20 C21 1.4(6) .
C18 C19 C20 C21 -179.3(4) .
C19 C20 C21 C22 -1.2(7) .
C20 C21 C22 C23 0.5(8) .
C19 N3 C23 C22 0.2(6) .
Co1 N3 C23 C22 170.0(4) .
C21 C22 C23 N3 0.0(8) .
